data_4342436
loop_
_publ_author_name
'Nordheider, Andreas'
'Hupf, Emanuel'
'Chalmers, Brian A.'
'Knight, Fergus R.'
'B\"uhl, Michael'
'Mebs, Stefan'
'Ch\;eci\'nska, Lilianna'
'Lork, Enno'
'Camacho, Paula Sanz'
'Ashbrook, Sharon E.'
'Athukorala Arachchige, Kasun S.'
'Cordes, David B.'
'Slawin, Alexandra M. Z.'
'Beckmann, Jens'
'Woollins, J. Derek'

_publ_section_title
;
 Peri-Substituted Phosphorus-Tellurium Systems-An Experimental and
 Theoretical Investigation of the P&#x00B7;&#x00B7;&#x00B7;Te
 through-Space Interaction.
;
_journal_issue 5
_journal_name_full 'Inorganic chemistry'
_journal_page_first 2435
_journal_paper_doi 10.1021/ic503056z
_journal_volume 54
_journal_year 2015
_chemical_formula_moiety 'C27 H33 P S Te'
_chemical_formula_sum 'C27 H33 P S Te'
_chemical_formula_weight 548.19
_space_group_IT_number 14
_symmetry_cell_setting monoclinic
_symmetry_Int_Tables_number 14
_symmetry_space_group_name_Hall '-P 2yn'
_symmetry_space_group_name_H-M 'P 1 21/n 1'
_atom_sites_solution_hydrogens geom
_atom_sites_solution_primary direct
_atom_sites_solution_secondary difmap
_cell_angle_alpha 90.0000
_cell_angle_beta 91.1510(19)
_cell_angle_gamma 90.0000
_cell_formula_units_Z 4
_cell_length_a 8.0020(6)
_cell_length_b 12.5836(10)
_cell_length_c 25.0953(19)
_cell_measurement_reflns_used 7835
_cell_measurement_temperature 173
_cell_measurement_theta_max 25.35
_cell_measurement_theta_min 1.62
_cell_volume 2526.4(3)
_computing_cell_refinement 'CrystalClear-SM Expert 2.1 b29'
_computing_data_collection 'CrystalClear-SM Expert 2.1 b29 (Rigaku, 2013)'
_computing_data_reduction 'CrystalClear-SM Expert 2.1 b29'
_computing_molecular_graphics 'CrystalStructure 4.1'
_computing_publication_material 'CrystalStructure 4.1 (Rigaku, 2013)'
_computing_structure_refinement 'SHELXL-2013 (Sheldrick, 2013)'
_computing_structure_solution 'DIRDIF99-PATTY (Gould, et al., 1999)'
_diffrn_ambient_temperature 173
_diffrn_detector_area_resol_mean 5.811
_diffrn_measured_fraction_theta_full 0.998
_diffrn_measured_fraction_theta_max 0.998
_diffrn_measurement_device_type 'Rigaku XtaLAB P200'
_diffrn_measurement_method \w
_diffrn_radiation_type 'Mo K\a'
_diffrn_radiation_wavelength 0.71075
_diffrn_reflns_av_R_equivalents 0.0470
_diffrn_reflns_limit_h_max 9
_diffrn_reflns_limit_h_min -9
_diffrn_reflns_limit_k_max 15
_diffrn_reflns_limit_k_min -15
_diffrn_reflns_limit_l_max 30
_diffrn_reflns_limit_l_min -30
_diffrn_reflns_number 30138
_diffrn_reflns_theta_full 25.40
_diffrn_reflns_theta_max 25.40
_diffrn_reflns_theta_min 1.62
_diffrn_standards_number 0
_exptl_absorpt_coefficient_mu 1.335
_exptl_absorpt_correction_T_max 0.923
_exptl_absorpt_correction_T_min 0.751
_exptl_absorpt_correction_type multi-scan
_exptl_absorpt_process_details 'REQAB (Rigaku, 1998)'
_exptl_crystal_colour yellow
_exptl_crystal_density_diffrn 1.441
_exptl_crystal_density_method 'not measured'
_exptl_crystal_description prism
_exptl_crystal_F_000 1112.00
_exptl_crystal_size_max 0.180
_exptl_crystal_size_mid 0.060
_exptl_crystal_size_min 0.060
_refine_diff_density_max 0.95
_refine_diff_density_min -0.24
_refine_ls_extinction_method none
_refine_ls_goodness_of_fit_ref 1.062
_refine_ls_hydrogen_treatment constr
_refine_ls_number_parameters 278
_refine_ls_number_reflns 4644
_refine_ls_number_restraints 0
_refine_ls_R_factor_gt 0.0247
_refine_ls_shift/su_max 0.001
_refine_ls_structure_factor_coef Fsqd
_refine_ls_weighting_details 'w = 1/[\s^2^(Fo^2^)+(0.0428P)^2^+0.2883P] where P=(Fo^2^+2Fc^2^)/3'
_refine_ls_weighting_scheme calc
_refine_ls_wR_factor_ref 0.0682
_reflns_number_gt 4140
_reflns_number_total 4644
_reflns_threshold_expression F^2^>2.0\s(F^2^)
_cod_data_source_file ic503056z_si_001.cif
_cod_data_source_block 6a
_cod_depositor_comments 'Adding full bibliography for 4342430--4342441.cif.'
_cod_database_code 4342436

loop_
_symmetry_equiv_pos_site_id
_symmetry_equiv_pos_as_xyz
1 +X,+Y,+Z
2 1/2-X,1/2+Y,1/2-Z
3 -X,-Y,-Z
4 1/2+X,1/2-Y,1/2+Z

loop_
_atom_site_label
_atom_site_type_symbol
_atom_site_fract_x
_atom_site_fract_y
_atom_site_fract_z
_atom_site_U_iso_or_equiv
_atom_site_adp_type
_atom_site_occupancy
_atom_site_site_symmetry_multiplicity
_atom_site_site_symmetry_order
_atom_site_calc_flag
_atom_site_refinement_flags
Te1 Te 0.04195(2) 0.70185(2) 0.86209(2) 0.03330(7) Uani 1 4 0 d .
S9 S -0.19392(7) 0.88129(5) 0.81567(2) 0.03804(14) Uani 1 4 0 d .
P9 P 0.01055(7) 0.96160(4) 0.80080(2) 0.03210(13) Uani 1 4 0 d .
C1 C 0.0840(3) 0.82373(17) 0.91998(8) 0.0292(4) Uani 1 4 0 d .
C2 C 0.0823(3) 0.78738(18) 0.97189(9) 0.0373(5) Uani 1 4 0 d .
C3 C 0.1391(3) 0.8477(2) 1.01600(9) 0.0400(5) Uani 1 4 0 d .
C4 C 0.2063(3) 0.94510(19) 1.00708(8) 0.0353(5) Uani 1 4 0 d .
C5 C 0.2054(3) 0.98448(17) 0.95438(8) 0.0312(5) Uani 1 4 0 d .
C6 C 0.2859(3) 1.08409(18) 0.95238(9) 0.0371(5) Uani 1 4 0 d .
C7 C 0.3023(3) 1.1320(2) 0.90440(10) 0.0466(6) Uani 1 4 0 d .
C8 C 0.2248(3) 1.08552(19) 0.85982(9) 0.0430(6) Uani 1 4 0 d .
C9 C 0.1379(3) 0.98998(17) 0.86047(8) 0.0330(5) Uani 1 4 0 d .
C10 C 0.1376(3) 0.92998(17) 0.90950(8) 0.0294(4) Uani 1 4 0 d .
C11 C 0.2888(3) 1.0248(2) 1.04425(9) 0.0443(6) Uani 1 4 0 d .
C12 C 0.3426(3) 1.1167(2) 1.00798(10) 0.0436(6) Uani 1 4 0 d .
C13 C 0.2254(3) 0.59723(16) 0.89809(8) 0.0299(4) Uani 1 4 0 d .
C14 C 0.1755(3) 0.49837(18) 0.91737(9) 0.0348(5) Uani 1 4 0 d .
C15 C 0.2963(3) 0.42689(17) 0.93612(9) 0.0356(5) Uani 1 4 0 d .
C16 C 0.4649(3) 0.45030(17) 0.93583(8) 0.0338(5) Uani 1 4 0 d .
C17 C 0.5128(3) 0.54993(17) 0.91721(9) 0.0340(5) Uani 1 4 0 d .
C18 C 0.3964(3) 0.62392(16) 0.89822(8) 0.0304(4) Uani 1 4 0 d .
C19 C -0.0052(3) 0.4636(2) 0.91816(12) 0.0517(7) Uani 1 4 0 d .
C20 C 0.5928(3) 0.37002(19) 0.95431(10) 0.0423(5) Uani 1 4 0 d .
C21 C 0.4592(3) 0.72980(19) 0.87903(10) 0.0398(5) Uani 1 4 0 d .
C22 C -0.0517(3) 1.09308(19) 0.77354(9) 0.0439(6) Uani 1 4 0 d .
C23 C -0.1641(4) 1.0776(2) 0.72392(11) 0.0574(7) Uani 1 4 0 d .
C24 C -0.1412(4) 1.1591(2) 0.81468(12) 0.0644(8) Uani 1 4 0 d .
C25 C 0.1544(4) 0.8973(2) 0.75442(10) 0.0495(6) Uani 1 4 0 d .
C26 C 0.0666(5) 0.8378(3) 0.70931(12) 0.0720(9) Uani 1 4 0 d .
C27 C 0.2930(5) 0.9681(3) 0.73609(15) 0.0853(11) Uani 1 4 0 d .
H2 H 0.04048 0.71795 0.97823 0.0448 Uiso 1 4 0 calc R
H3 H 0.13052 0.8208 1.05121 0.0480 Uiso 1 4 0 calc R
H7 H 0.36502 1.19571 0.90117 0.0559 Uiso 1 4 0 calc R
H8 H 0.23198 1.12177 0.82674 0.0516 Uiso 1 4 0 calc R
H11A H 0.38691 0.99296 1.06285 0.0531 Uiso 1 4 0 calc R
H11B H 0.2092 1.05001 1.07117 0.0531 Uiso 1 4 0 calc R
H12A H 0.28835 1.18398 1.01857 0.0523 Uiso 1 4 0 calc R
H12B H 0.46537 1.12639 1.0098 0.0523 Uiso 1 4 0 calc R
H15 H 0.2615 0.36 0.9495 0.0427 Uiso 1 4 0 calc R
H17 H 0.62807 0.56792 0.91747 0.0408 Uiso 1 4 0 calc R
H19A H -0.01236 0.39229 0.9336 0.0620 Uiso 1 4 0 calc R
H19B H -0.05125 0.46259 0.88168 0.0620 Uiso 1 4 0 calc R
H19C H -0.0693 0.51352 0.93971 0.0620 Uiso 1 4 0 calc R
H20A H 0.65049 0.34117 0.92341 0.0508 Uiso 1 4 0 calc R
H20B H 0.53699 0.31222 0.97315 0.0508 Uiso 1 4 0 calc R
H20C H 0.67418 0.40437 0.97839 0.0508 Uiso 1 4 0 calc R
H21A H 0.41516 0.7865 0.90154 0.0478 Uiso 1 4 0 calc R
H21B H 0.42177 0.74111 0.84205 0.0478 Uiso 1 4 0 calc R
H21C H 0.58166 0.73067 0.88103 0.0478 Uiso 1 4 0 calc R
H22 H 0.05132 1.13193 0.76286 0.0527 Uiso 1 4 0 calc R
H23A H -0.20411 1.14689 0.71122 0.0689 Uiso 1 4 0 calc R
H23B H -0.25984 1.03297 0.73295 0.0689 Uiso 1 4 0 calc R
H23C H -0.10018 1.04301 0.69589 0.0689 Uiso 1 4 0 calc R
H24A H -0.24227 1.12181 0.82571 0.0773 Uiso 1 4 0 calc R
H24B H -0.17201 1.22804 0.79919 0.0773 Uiso 1 4 0 calc R
H24C H -0.06706 1.1702 0.84575 0.0773 Uiso 1 4 0 calc R
H25 H 0.21165 0.84085 0.77605 0.0594 Uiso 1 4 0 calc R
H26A H 0.14944 0.79939 0.68848 0.0863 Uiso 1 4 0 calc R
H26B H 0.00677 0.88849 0.68622 0.0863 Uiso 1 4 0 calc R
H26C H -0.01309 0.78716 0.72411 0.0863 Uiso 1 4 0 calc R
H27A H 0.24787 1.02079 0.71091 0.1024 Uiso 1 4 0 calc R
H27B H 0.3779 0.9251 0.71851 0.1024 Uiso 1 4 0 calc R
H27C H 0.34384 1.00456 0.76688 0.1024 Uiso 1 4 0 calc R

loop_
_atom_site_aniso_label
_atom_site_aniso_U_11
_atom_site_aniso_U_22
_atom_site_aniso_U_33
_atom_site_aniso_U_12
_atom_site_aniso_U_13
_atom_site_aniso_U_23
Te1 0.03257(11) 0.02960(10) 0.03736(10) 0.00086(5) -0.00825(7) 0.00319(5)
S9 0.0352(3) 0.0406(3) 0.0380(3) -0.0008(2) -0.0075(2) 0.0056(2)
P9 0.0369(3) 0.0332(3) 0.0261(3) 0.0016(2) -0.0023(2) 0.0029(2)
C1 0.0242(11) 0.0331(10) 0.0303(11) 0.0043(9) -0.0007(8) 0.0036(9)
C2 0.0372(13) 0.0376(13) 0.0373(12) 0.0090(9) 0.0038(10) 0.0074(9)
C3 0.0392(13) 0.0530(15) 0.0279(11) 0.0155(11) 0.0039(10) 0.0057(10)
C4 0.0280(11) 0.0488(13) 0.0290(10) 0.0156(10) -0.0002(9) -0.0032(10)
C5 0.0225(10) 0.0377(12) 0.0332(11) 0.0098(9) -0.0005(9) -0.0017(9)
C6 0.0276(11) 0.0414(13) 0.0420(13) 0.0039(9) -0.0034(9) -0.0078(10)
C7 0.0466(15) 0.0410(14) 0.0519(15) -0.0103(11) -0.0065(12) 0.0002(11)
C8 0.0504(15) 0.0403(13) 0.0383(12) -0.0087(11) -0.0029(11) 0.0067(10)
C9 0.0338(12) 0.0338(11) 0.0312(11) -0.0003(9) -0.0016(9) 0.0035(9)
C10 0.0224(10) 0.0359(11) 0.0299(10) 0.0055(8) -0.0005(8) 0.0010(9)
C11 0.0354(13) 0.0616(16) 0.0356(12) 0.0167(11) -0.0064(10) -0.0127(11)
C12 0.0326(13) 0.0525(14) 0.0453(14) 0.0039(11) -0.0059(10) -0.0144(11)
C13 0.0302(11) 0.0285(11) 0.0308(10) 0.0035(9) -0.0024(9) -0.0001(8)
C14 0.0313(12) 0.0352(12) 0.0377(12) 0.0009(9) -0.0005(10) 0.0037(9)
C15 0.0367(12) 0.0281(11) 0.0420(12) 0.0006(9) 0.0002(10) 0.0044(9)
C16 0.0333(12) 0.0346(12) 0.0335(11) 0.0060(9) -0.0010(9) 0.0001(9)
C17 0.0258(11) 0.0388(12) 0.0374(12) 0.0012(9) -0.0010(9) -0.0019(9)
C18 0.0306(11) 0.0305(11) 0.0302(11) -0.0006(9) 0.0002(9) -0.0002(8)
C19 0.0340(14) 0.0411(14) 0.0798(19) -0.0057(11) 0.0000(13) 0.0169(13)
C20 0.0359(13) 0.0391(13) 0.0518(14) 0.0070(10) -0.0028(11) 0.0019(11)
C21 0.0322(13) 0.0370(12) 0.0503(14) -0.0049(10) 0.0015(11) 0.0021(11)
C22 0.0550(15) 0.0381(13) 0.0385(12) 0.0029(11) -0.0047(11) 0.0103(10)
C23 0.0661(19) 0.0610(17) 0.0444(15) 0.0059(14) -0.0136(13) 0.0185(13)
C24 0.084(2) 0.0454(16) 0.0634(19) 0.0236(15) -0.0067(16) 0.0029(14)
C25 0.0547(16) 0.0520(15) 0.0422(14) 0.0064(12) 0.0080(12) -0.0039(11)
C26 0.090(2) 0.079(2) 0.0469(17) 0.0127(19) 0.0053(16) -0.0239(16)
C27 0.084(2) 0.103(3) 0.070(2) -0.008(2) 0.040(2) -0.002(2)

loop_
_atom_type_symbol
_atom_type_description
_atom_type_scat_dispersion_real
_atom_type_scat_dispersion_imag
_atom_type_scat_source
C C 0.0033 0.0016
;
International Tables for Crystallography
(1992, Vol. C, Tables 4.2.6.8 and 6.1.1.4)
;
H H 0.0000 0.0000
;
International Tables for Crystallography
(1992, Vol. C, Table 6.1.1.4)
;
P P 0.1023 0.0942
;
International Tables for Crystallography
(1992, Vol. C, Tables 4.2.6.8 and 6.1.1.4)
;
S S 0.1246 0.1234
;
International Tables for Crystallography
(1992, Vol. C, Tables 4.2.6.8 and 6.1.1.4)
;
Te Te -0.5308 1.6751
;
International Tables for Crystallography
(1992, Vol. C, Tables 4.2.6.8 and 6.1.1.4)
;

loop_
_geom_angle_atom_site_label_1
_geom_angle_atom_site_label_2
_geom_angle_atom_site_label_3
_geom_angle
_geom_angle_publ_flag
C1 Te1 C13 93.26(8) yes
S9 P9 C9 113.41(7) yes
S9 P9 C22 108.07(9) yes
S9 P9 C25 115.32(9) yes
C9 P9 C22 105.60(10) yes
C9 P9 C25 104.96(11) yes
C22 P9 C25 109.00(12) yes
Te1 C1 C2 113.55(16) yes
Te1 C1 C10 126.18(15) yes
C2 C1 C10 119.47(19) yes
C1 C2 C3 123.6(2) yes
C2 C3 C4 118.6(2) yes
C3 C4 C5 118.4(2) yes
C3 C4 C11 131.8(2) yes
C5 C4 C11 109.8(2) yes
C4 C5 C6 110.57(19) yes
C4 C5 C10 124.7(2) yes
C6 C5 C10 124.72(19) yes
C5 C6 C7 118.6(2) yes
C5 C6 C12 109.67(19) yes
C7 C6 C12 131.7(2) yes
C6 C7 C8 118.4(2) yes
C7 C8 C9 124.6(2) yes
P9 C9 C8 115.47(16) yes
P9 C9 C10 125.79(16) yes
C8 C9 C10 118.18(19) yes
C1 C10 C5 114.69(18) yes
C1 C10 C9 130.65(19) yes
C5 C10 C9 114.64(19) yes
C4 C11 C12 104.92(18) yes
C6 C12 C11 105.01(19) yes
Te1 C13 C14 119.49(15) yes
Te1 C13 C18 120.55(14) yes
C14 C13 C18 119.74(19) yes
C13 C14 C15 119.4(2) yes
C13 C14 C19 122.9(2) yes
C15 C14 C19 117.8(2) yes
C14 C15 C16 122.1(2) yes
C15 C16 C17 117.9(2) yes
C15 C16 C20 120.9(2) yes
C17 C16 C20 121.1(2) yes
C16 C17 C18 121.9(2) yes
C13 C18 C17 118.93(19) yes
C13 C18 C21 122.72(18) yes
C17 C18 C21 118.35(19) yes
P9 C22 C23 109.57(18) yes
P9 C22 C24 111.40(17) yes
C23 C22 C24 110.2(2) yes
P9 C25 C26 113.7(2) yes
P9 C25 C27 114.1(2) yes
C26 C25 C27 113.4(3) yes
C1 C2 H2 118.220 no
C3 C2 H2 118.199 no
C2 C3 H3 120.697 no
C4 C3 H3 120.705 no
C6 C7 H7 120.788 no
C8 C7 H7 120.791 no
C7 C8 H8 117.722 no
C9 C8 H8 117.708 no
C4 C11 H11A 110.763 no
C4 C11 H11B 110.762 no
C12 C11 H11A 110.765 no
C12 C11 H11B 110.762 no
H11A C11 H11B 108.841 no
C6 C12 H12A 110.738 no
C6 C12 H12B 110.744 no
C11 C12 H12A 110.755 no
C11 C12 H12B 110.752 no
H12A C12 H12B 108.824 no
C14 C15 H15 118.963 no
C16 C15 H15 118.963 no
C16 C17 H17 119.034 no
C18 C17 H17 119.031 no
C14 C19 H19A 109.473 no
C14 C19 H19B 109.470 no
C14 C19 H19C 109.471 no
H19A C19 H19B 109.468 no
H19A C19 H19C 109.475 no
H19B C19 H19C 109.470 no
C16 C20 H20A 109.460 no
C16 C20 H20B 109.469 no
C16 C20 H20C 109.477 no
H20A C20 H20B 109.465 no
H20A C20 H20C 109.477 no
H20B C20 H20C 109.479 no
C18 C21 H21A 109.468 no
C18 C21 H21B 109.478 no
C18 C21 H21C 109.469 no
H21A C21 H21B 109.474 no
H21A C21 H21C 109.466 no
H21B C21 H21C 109.472 no
P9 C22 H22 108.538 no
C23 C22 H22 108.527 no
C24 C22 H22 108.524 no
C22 C23 H23A 109.468 no
C22 C23 H23B 109.469 no
C22 C23 H23C 109.468 no
H23A C23 H23B 109.470 no
H23A C23 H23C 109.481 no
H23B C23 H23C 109.471 no
C22 C24 H24A 109.472 no
C22 C24 H24B 109.482 no
C22 C24 H24C 109.473 no
H24A C24 H24B 109.474 no
H24A C24 H24C 109.463 no
H24B C24 H24C 109.462 no
P9 C25 H25 104.751 no
C26 C25 H25 104.737 no
C27 C25 H25 104.738 no
C25 C26 H26A 109.474 no
C25 C26 H26B 109.468 no
C25 C26 H26C 109.462 no
H26A C26 H26B 109.470 no
H26A C26 H26C 109.475 no
H26B C26 H26C 109.477 no
C25 C27 H27A 109.473 no
C25 C27 H27B 109.465 no
C25 C27 H27C 109.472 no
H27A C27 H27B 109.464 no
H27A C27 H27C 109.480 no
H27B C27 H27C 109.474 no

loop_
_geom_bond_atom_site_label_1
_geom_bond_atom_site_label_2
_geom_bond_distance
_geom_bond_publ_flag
Te1 C1 2.135(2) yes
Te1 C13 2.156(2) yes
S9 P9 1.9652(8) yes
P9 C9 1.830(2) yes
P9 C22 1.855(2) yes
P9 C25 1.840(3) yes
C1 C2 1.381(3) yes
C1 C10 1.430(3) yes
C2 C3 1.410(3) yes
C3 C4 1.359(3) yes
C4 C5 1.412(3) yes
C4 C11 1.512(3) yes
C5 C6 1.411(3) yes
C5 C10 1.417(3) yes
C6 C7 1.355(3) yes
C6 C12 1.515(3) yes
C7 C8 1.397(3) yes
C8 C9 1.389(3) yes
C9 C10 1.444(3) yes
C11 C12 1.539(4) yes
C13 C14 1.396(3) yes
C13 C18 1.409(3) yes
C14 C15 1.395(3) yes
C14 C19 1.511(3) yes
C15 C16 1.381(3) yes
C16 C17 1.394(3) yes
C16 C20 1.505(3) yes
C17 C18 1.394(3) yes
C18 C21 1.507(3) yes
C22 C23 1.534(4) yes
C22 C24 1.516(4) yes
C25 C26 1.518(4) yes
C25 C27 1.502(5) yes
C2 H2 0.950 no
C3 H3 0.950 no
C7 H7 0.950 no
C8 H8 0.950 no
C11 H11A 0.990 no
C11 H11B 0.990 no
C12 H12A 0.990 no
C12 H12B 0.990 no
C15 H15 0.950 no
C17 H17 0.950 no
C19 H19A 0.980 no
C19 H19B 0.980 no
C19 H19C 0.980 no
C20 H20A 0.980 no
C20 H20B 0.980 no
C20 H20C 0.980 no
C21 H21A 0.980 no
C21 H21B 0.980 no
C21 H21C 0.980 no
C22 H22 1.000 no
C23 H23A 0.980 no
C23 H23B 0.980 no
C23 H23C 0.980 no
C24 H24A 0.980 no
C24 H24B 0.980 no
C24 H24C 0.980 no
C25 H25 1.000 no
C26 H26A 0.980 no
C26 H26B 0.980 no
C26 H26C 0.980 no
C27 H27A 0.980 no
C27 H27B 0.980 no
C27 H27C 0.980 no

loop_
_geom_contact_atom_site_label_1
_geom_contact_atom_site_label_2
_geom_contact_distance
_geom_contact_publ_flag
_geom_contact_site_symmetry_2
Te1 S9 3.1511(7) no .
Te1 C19 3.336(3) no .
Te1 C21 3.376(2) no .
S9 C1 3.477(2) no .
S9 C10 3.564(2) no .
S9 C23 3.389(3) no .
S9 C24 3.522(3) no .
S9 C26 3.463(3) no .
P9 C1 3.497(2) no .
C1 C4 2.825(3) no .
C1 C18 3.595(3) no .
C1 C21 3.405(3) no .
C2 C5 2.708(3) no .
C2 C13 3.248(3) no .
C3 C6 3.585(3) no .
C3 C10 2.866(3) no .
C4 C7 3.584(3) no .
C5 C8 2.699(3) no .
C6 C9 2.831(3) no .
C7 C10 2.868(3) no .
C8 C22 3.066(3) no .
C8 C24 3.253(4) no .
C8 C25 3.586(4) no .
C8 C27 3.492(4) no .
C9 C24 3.277(4) no .
C9 C27 3.393(4) no .
C13 C16 2.814(3) no .
C14 C17 2.776(3) no .
C15 C18 2.779(3) no .
C22 C27 3.328(5) no .
C23 C25 3.485(4) no .
C23 C26 3.560(5) no .
C3 C5 3.563(3) no 3_577
C3 C20 3.550(3) no 3_667
C4 C4 3.590(3) no 3_577
C4 C5 3.564(3) no 3_577
C5 C3 3.563(3) no 3_577
C5 C4 3.564(3) no 3_577
C16 C16 3.490(3) no 3_667
C17 C20 3.498(3) no 3_667
C19 C20 3.560(3) no 1_455
C20 C3 3.550(3) no 3_667
C20 C17 3.498(3) no 3_667
C20 C19 3.560(3) no 1_655
Te1 H2 2.9219 no .
Te1 H19B 3.1428 no .
Te1 H19C 3.2051 no .
Te1 H21A 3.3037 no .
Te1 H21B 3.1298 no .
Te1 H25 3.1118 no .
S9 H23B 2.8612 no .
S9 H24A 3.0623 no .
S9 H25 3.4510 no .
S9 H26C 2.9850 no .
P9 H8 2.7531 no .
P9 H23B 2.8704 no .
P9 H23C 2.9449 no .
P9 H24A 2.9324 no .
P9 H24C 2.9286 no .
P9 H26B 3.0186 no .
P9 H26C 2.9229 no .
P9 H27A 3.0695 no .
P9 H27C 2.8672 no .
C1 H3 3.3070 no .
C1 H21A 2.7395 no .
C1 H21B 3.5247 no .
C2 H21A 3.2253 no .
C3 H11A 2.9264 no .
C3 H11B 2.9466 no .
C4 H2 3.2275 no .
C4 H12A 3.0891 no .
C4 H12B 3.0823 no .
C5 H3 3.2503 no .
C5 H7 3.2478 no .
C5 H11A 3.0614 no .
C5 H11B 3.0442 no .
C5 H12A 3.0487 no .
C5 H12B 3.0553 no .
C5 H21A 3.2973 no .
C6 H8 3.2090 no .
C6 H11A 3.0925 no .
C6 H11B 3.0856 no .
C7 H12A 2.9431 no .
C7 H12B 2.9266 no .
C7 H24C 3.3104 no .
C8 H22 2.8378 no .
C8 H24C 2.5848 no .
C8 H27C 2.7339 no .
C9 H7 3.3124 no .
C9 H21A 3.5281 no .
C9 H22 3.0989 no .
C9 H24A 3.5585 no .
C9 H24C 2.8189 no .
C9 H25 2.8996 no .
C9 H27C 2.9017 no .
C10 H2 3.2789 no .
C10 H8 3.2820 no .
C10 H21A 2.8725 no .
C10 H25 3.5923 no .
C11 H3 2.8695 no .
C12 H7 2.8678 no .
C13 H2 2.9429 no .
C13 H15 3.2626 no .
C13 H17 3.2701 no .
C13 H19A 3.3364 no .
C13 H19B 2.8112 no .
C13 H19C 2.8035 no .
C13 H21A 2.8251 no .
C13 H21B 2.7954 no .
C13 H21C 3.3437 no .
C14 H2 3.3468 no .
C15 H17 3.2351 no .
C15 H19A 2.5076 no .
C15 H19B 3.1065 no .
C15 H19C 3.1251 no .
C15 H20A 3.0552 no .
C15 H20B 2.5657 no .
C15 H20C 3.1968 no .
C17 H15 3.2368 no .
C17 H20A 2.8518 no .
C17 H20B 3.3083 no .
C17 H20C 2.7020 no .
C17 H21A 3.1007 no .
C17 H21B 3.1337 no .
C17 H21C 2.5142 no .
C19 H2 3.5532 no .
C19 H15 2.6092 no .
C20 H15 2.6543 no .
C20 H17 2.6733 no .
C21 H17 2.6178 no .
C21 H25 3.5143 no .
C22 H8 2.6355 no .
C22 H26B 3.4191 no .
C22 H27A 3.0327 no .
C22 H27C 3.3631 no .
C23 H24A 2.7000 no .
C23 H24B 2.6760 no .
C23 H24C 3.3486 no .
C23 H26B 2.9119 no .
C23 H27A 3.3954 no .
C24 H8 3.0319 no .
C24 H23A 2.6393 no .
C24 H23B 2.7477 no .
C24 H23C 3.3419 no .
C25 H8 3.4074 no .
C25 H22 3.0736 no .
C25 H23C 3.0899 no .
C26 H23C 2.9229 no .
C26 H27A 2.7211 no .
C26 H27B 2.7279 no .
C26 H27C 3.3589 no .
C27 H8 3.0328 no .
C27 H22 2.9147 no .
C27 H23C 3.4176 no .
C27 H26A 2.6833 no .
C27 H26B 2.7753 no .
C27 H26C 3.3535 no .
H2 H3 2.3442 no .
H2 H19C 2.8792 no .
H3 H11A 2.9939 no .
H3 H11B 2.9923 no .
H7 H8 2.3255 no .
H7 H12A 3.0250 no .
H7 H12B 2.9579 no .
H8 H22 2.1408 no .
H8 H24B 3.5534 no .
H8 H24C 2.5241 no .
H8 H27A 3.1773 no .
H8 H27C 2.2994 no .
H11A H12A 2.7567 no .
H11A H12B 2.2404 no .
H11B H12A 2.2403 no .
H11B H12B 2.7612 no .
H15 H19A 2.2564 no .
H15 H19B 3.2642 no .
H15 H19C 3.2822 no .
H15 H20A 3.2024 no .
H15 H20B 2.3497 no .
H15 H20C 3.4126 no .
H17 H20A 2.8627 no .
H17 H20B 3.5885 no .
H17 H20C 2.5858 no .
H17 H21A 3.2558 no .
H17 H21B 3.3063 no .
H17 H21C 2.2704 no .
H21A H25 3.5821 no .
H21B H25 2.6521 no .
H22 H23A 2.4054 no .
H22 H23B 2.8703 no .
H22 H23C 2.3376 no .
H22 H24A 2.8587 no .
H22 H24B 2.3565 no .
H22 H24C 2.3527 no .
H22 H27A 2.4923 no .
H22 H27C 2.8370 no .
H23A H24A 2.9126 no .
H23A H24B 2.4412 no .
H23A H24C 3.5409 no .
H23B H24A 2.5836 no .
H23B H24B 3.0390 no .
H23B H26B 3.0549 no .
H23C H24B 3.5400 no .
H23C H26B 2.1402 no .
H23C H26C 3.3664 no .
H23C H27A 2.8169 no .
H25 H26A 2.3034 no .
H25 H26B 2.8250 no .
H25 H26C 2.3012 no .
H25 H27A 2.8111 no .
H25 H27B 2.2486 no .
H25 H27C 2.3293 no .
H26A H27A 2.9464 no .
H26A H27B 2.5213 no .
H26A H27C 3.5824 no .
H26B H27A 2.6134 no .
H26B H27B 3.0971 no .
H26C H27B 3.5832 no .
Te1 H23A 3.3123 no 2_446
Te1 H27A 3.3911 no 2_546
S9 H11B 2.9733 no 3_577
S9 H21C 3.1026 no 1_455
S9 H23A 3.1304 no 2_446
C1 H11B 2.8459 no 3_577
C1 H12A 3.3838 no 3_577
C2 H11B 3.2699 no 3_577
C2 H12A 3.0017 no 3_577
C2 H19A 3.3321 no 3_567
C2 H20B 3.5479 no 3_667
C2 H20C 3.3287 no 3_667
C3 H12A 3.5341 no 3_577
C3 H12B 3.2600 no 3_677
C3 H19A 3.4349 no 3_567
C3 H20A 3.2700 no 3_667
C3 H20B 3.2886 no 3_667
C3 H20C 3.5079 no 3_667
C3 H24C 3.5355 no 3_577
C4 H12B 2.8171 no 3_677
C5 H11A 3.3117 no 3_677
C5 H11B 3.3941 no 3_577
C5 H12B 3.0984 no 3_677
C6 H3 3.5403 no 3_577
C6 H11A 2.8249 no 3_677
C6 H12B 3.4352 no 3_677
C6 H15 3.4781 no 1_565
C6 H20B 3.5365 no 1_565
C7 H11A 3.0415 no 3_677
C7 H15 3.1037 no 1_565
C7 H20B 3.3934 no 1_565
C7 H26A 3.1709 no 2_556
C8 H26A 3.1263 no 2_556
C9 H11B 3.3323 no 3_577
C10 H11B 2.8378 no 3_577
C11 H12B 3.0719 no 3_677
C12 H11A 3.1470 no 3_677
C12 H12B 3.4563 no 3_677
C12 H15 3.4509 no 1_565
C12 H20B 3.0480 no 1_565
C12 H21A 3.1967 no 3_677
C12 H21C 3.4271 no 3_677
C13 H20C 3.1867 no 3_667
C13 H27A 2.9115 no 2_546
C14 H20C 3.1083 no 3_667
C14 H27A 3.3013 no 2_546
C14 H27B 3.5499 no 2_546
C15 H7 3.0909 no 1_545
C15 H20C 3.0244 no 3_667
C15 H26A 3.5489 no 2_546
C15 H26B 3.5124 no 2_546
C16 H7 3.4104 no 1_545
C16 H20C 3.0517 no 3_667
C16 H26B 3.1726 no 2_546
C17 H19C 3.4114 no 1_655
C17 H20B 3.2836 no 3_667
C17 H20C 3.0968 no 3_667
C17 H23C 2.9381 no 2_546
C17 H26B 3.2973 no 2_546
C18 H20B 3.3587 no 3_667
C18 H20C 3.1787 no 3_667
C18 H23C 3.0706 no 2_546
C18 H27A 3.2233 no 2_546
C19 H2 3.4772 no 3_567
C19 H17 3.2140 no 1_455
C19 H20A 3.1617 no 1_455
C19 H20C 3.0947 no 1_455
C20 H2 3.5360 no 3_667
C20 H3 3.2710 no 3_667
C20 H7 3.1327 no 1_545
C20 H12B 3.5263 no 1_545
C20 H19A 3.2245 no 1_655
C20 H19C 3.2781 no 1_655
C21 H12A 3.4135 no 3_677
C21 H12B 3.3696 no 3_677
C21 H23A 3.1994 no 2_546
C21 H23C 3.2275 no 2_546
C23 H17 3.5678 no 2_556
C23 H21B 3.2961 no 2_556
C23 H21C 3.3395 no 2_556
C24 H3 3.3744 no 3_577
C24 H26C 3.3300 no 2_456
C26 H7 3.3534 no 2_546
C26 H8 3.2964 no 2_546
C26 H24B 3.4492 no 2_446
H2 C19 3.4772 no 3_567
H2 C20 3.5360 no 3_667
H2 H12A 2.9089 no 3_577
H2 H15 3.2042 no 3_567
H2 H19A 2.6250 no 3_567
H2 H19C 3.5720 no 3_567
H2 H20A 3.5378 no 3_667
H2 H20B 3.5915 no 3_667
H2 H20C 2.9441 no 3_667
H3 C6 3.5403 no 3_577
H3 C20 3.2710 no 3_667
H3 C24 3.3744 no 3_577
H3 H19A 2.8712 no 3_567
H3 H20A 2.7542 no 3_667
H3 H20B 3.2124 no 3_667
H3 H20C 3.3270 no 3_667
H3 H24A 3.2788 no 3_577
H3 H24C 2.6476 no 3_577
H7 C15 3.0909 no 1_565
H7 C16 3.4104 no 1_565
H7 C20 3.1327 no 1_565
H7 C26 3.3534 no 2_556
H7 H11A 3.2125 no 3_677
H7 H15 2.5439 no 1_565
H7 H20A 2.9713 no 1_565
H7 H20B 2.6844 no 1_565
H7 H26A 2.6013 no 2_556
H7 H26B 3.4405 no 2_556
H7 H26C 3.5724 no 2_556
H8 C26 3.2964 no 2_556
H8 H26A 2.4610 no 2_556
H8 H26C 3.3369 no 2_556
H11A C5 3.3117 no 3_677
H11A C6 2.8249 no 3_677
H11A C7 3.0415 no 3_677
H11A C12 3.1470 no 3_677
H11A H7 3.2125 no 3_677
H11A H12B 2.6577 no 3_677
H11A H21A 3.3094 no 3_677
H11A H24A 3.3729 no 3_577
H11B S9 2.9733 no 3_577
H11B C1 2.8459 no 3_577
H11B C2 3.2699 no 3_577
H11B C5 3.3941 no 3_577
H11B C9 3.3323 no 3_577
H11B C10 2.8378 no 3_577
H11B H21C 3.4316 no 3_677
H11B H24A 3.3785 no 3_577
H12A C1 3.3838 no 3_577
H12A C2 3.0017 no 3_577
H12A C3 3.5341 no 3_577
H12A C21 3.4135 no 3_677
H12A H2 2.9089 no 3_577
H12A H15 2.8181 no 1_565
H12A H17 3.5675 no 3_677
H12A H20B 2.8201 no 1_565
H12A H21A 3.0976 no 3_677
H12A H21C 2.9118 no 3_677
H12B C3 3.2600 no 3_677
H12B C4 2.8171 no 3_677
H12B C5 3.0984 no 3_677
H12B C6 3.4352 no 3_677
H12B C11 3.0719 no 3_677
H12B C12 3.4563 no 3_677
H12B C20 3.5263 no 1_565
H12B C21 3.3696 no 3_677
H12B H11A 2.6577 no 3_677
H12B H12B 3.2677 no 3_677
H12B H20B 2.5814 no 1_565
H12B H21A 2.6421 no 3_677
H12B H21C 3.3052 no 3_677
H15 C6 3.4781 no 1_545
H15 C7 3.1037 no 1_545
H15 C12 3.4509 no 1_545
H15 H2 3.2042 no 3_567
H15 H7 2.5439 no 1_545
H15 H12A 2.8181 no 1_545
H15 H17 3.5539 no 3_667
H15 H19C 3.5778 no 3_567
H15 H20C 3.5063 no 3_667
H17 C19 3.2140 no 1_655
H17 C23 3.5678 no 2_546
H17 H12A 3.5675 no 3_677
H17 H15 3.5539 no 3_667
H17 H19B 3.0399 no 1_655
H17 H19C 2.5671 no 1_655
H17 H20B 3.4205 no 3_667
H17 H23A 3.4448 no 2_546
H17 H23C 2.8663 no 2_546
H17 H26B 3.5945 no 2_546
H19A C2 3.3321 no 3_567
H19A C3 3.4349 no 3_567
H19A C20 3.2245 no 1_455
H19A H2 2.6250 no 3_567
H19A H3 2.8712 no 3_567
H19A H19C 3.4433 no 3_567
H19A H20A 2.7803 no 1_455
H19A H20C 2.7733 no 1_455
H19A H24C 3.5810 no 1_545
H19B H17 3.0399 no 1_455
H19B H20A 3.0377 no 1_455
H19B H20C 3.3865 no 1_455
H19B H23B 3.3422 no 2_446
H19B H23C 3.5179 no 2_446
H19B H27A 3.4721 no 2_546
H19B H27B 2.9340 no 2_546
H19C C17 3.4114 no 1_455
H19C C20 3.2781 no 1_455
H19C H2 3.5720 no 3_567
H19C H15 3.5778 no 3_567
H19C H17 2.5671 no 1_455
H19C H19A 3.4433 no 3_567
H19C H19C 3.2199 no 3_567
H19C H20A 3.1403 no 1_455
H19C H20C 2.6688 no 1_455
H20A C3 3.2700 no 3_667
H20A C19 3.1617 no 1_655
H20A H2 3.5378 no 3_667
H20A H3 2.7542 no 3_667
H20A H7 2.9713 no 1_545
H20A H19A 2.7803 no 1_655
H20A H19B 3.0377 no 1_655
H20A H19C 3.1403 no 1_655
H20A H26B 3.0607 no 2_546
H20B C2 3.5479 no 3_667
H20B C3 3.2886 no 3_667
H20B C6 3.5365 no 1_545
H20B C7 3.3934 no 1_545
H20B C12 3.0480 no 1_545
H20B C17 3.2836 no 3_667
H20B C18 3.3587 no 3_667
H20B H2 3.5915 no 3_667
H20B H3 3.2124 no 3_667
H20B H7 2.6844 no 1_545
H20B H12A 2.8201 no 1_545
H20B H12B 2.5814 no 1_545
H20B H17 3.4205 no 3_667
H20B H21A 3.3957 no 3_667
H20C C2 3.3287 no 3_667
H20C C3 3.5079 no 3_667
H20C C13 3.1867 no 3_667
H20C C14 3.1083 no 3_667
H20C C15 3.0244 no 3_667
H20C C16 3.0517 no 3_667
H20C C17 3.0968 no 3_667
H20C C18 3.1787 no 3_667
H20C C19 3.0947 no 1_655
H20C H2 2.9441 no 3_667
H20C H3 3.3270 no 3_667
H20C H15 3.5063 no 3_667
H20C H19A 2.7733 no 1_655
H20C H19B 3.3865 no 1_655
H20C H19C 2.6688 no 1_655
H21A C12 3.1967 no 3_677
H21A H11A 3.3094 no 3_677
H21A H12A 3.0976 no 3_677
H21A H12B 2.6421 no 3_677
H21A H20B 3.3957 no 3_667
H21B C23 3.2961 no 2_546
H21B H22 2.9813 no 2_546
H21B H23A 2.9015 no 2_546
H21B H23C 3.0354 no 2_546
H21B H27A 3.3501 no 2_546
H21C S9 3.1026 no 1_655
H21C C12 3.4271 no 3_677
H21C C23 3.3395 no 2_546
H21C H11B 3.4316 no 3_677
H21C H12A 2.9118 no 3_677
H21C H12B 3.3052 no 3_677
H21C H23A 2.7426 no 2_546
H21C H23C 3.0555 no 2_546
H22 H21B 2.9813 no 2_556
H22 H25 3.3966 no 2_556
H22 H26A 3.3982 no 2_556
H23A Te1 3.3123 no 2_456
H23A S9 3.1304 no 2_456
H23A C21 3.1994 no 2_556
H23A H17 3.4448 no 2_556
H23A H21B 2.9015 no 2_556
H23A H21C 2.7426 no 2_556
H23A H26C 3.3193 no 2_456
H23B H19B 3.3422 no 2_456
H23B H27B 3.2148 no 1_455
H23B H27C 3.3195 no 1_455
H23C C17 2.9381 no 2_556
H23C C18 3.0706 no 2_556
H23C C21 3.2275 no 2_556
H23C H17 2.8663 no 2_556
H23C H19B 3.5179 no 2_456
H23C H21B 3.0354 no 2_556
H23C H21C 3.0555 no 2_556
H24A H3 3.2788 no 3_577
H24A H11A 3.3729 no 3_577
H24A H11B 3.3785 no 3_577
H24A H26C 3.1026 no 2_456
H24B C26 3.4492 no 2_456
H24B H26B 3.3802 no 2_456
H24B H26C 2.6806 no 2_456
H24B H27B 3.4536 no 2_556
H24C C3 3.5355 no 3_577
H24C H3 2.6476 no 3_577
H24C H19A 3.5810 no 1_565
H25 H22 3.3966 no 2_546
H26A C7 3.1709 no 2_546
H26A C8 3.1263 no 2_546
H26A C15 3.5489 no 2_556
H26A H7 2.6013 no 2_546
H26A H8 2.4610 no 2_546
H26A H22 3.3982 no 2_546
H26B C15 3.5124 no 2_556
H26B C16 3.1726 no 2_556
H26B C17 3.2973 no 2_556
H26B H7 3.4405 no 2_546
H26B H17 3.5945 no 2_556
H26B H20A 3.0607 no 2_556
H26B H24B 3.3802 no 2_446
H26C C24 3.3300 no 2_446
H26C H7 3.5724 no 2_546
H26C H8 3.3369 no 2_546
H26C H23A 3.3193 no 2_446
H26C H24A 3.1026 no 2_446
H26C H24B 2.6806 no 2_446
H27A Te1 3.3911 no 2_556
H27A C13 2.9115 no 2_556
H27A C14 3.3013 no 2_556
H27A C18 3.2233 no 2_556
H27A H19B 3.4721 no 2_556
H27A H21B 3.3501 no 2_556
H27B C14 3.5499 no 2_556
H27B H19B 2.9340 no 2_556
H27B H23B 3.2148 no 1_655
H27B H24B 3.4536 no 2_546
H27C H23B 3.3195 no 1_655

loop_
_geom_torsion_atom_site_label_1
_geom_torsion_atom_site_label_2
_geom_torsion_atom_site_label_3
_geom_torsion_atom_site_label_4
_geom_torsion
_geom_torsion_publ_flag
C1 Te1 C13 C14 118.80(14) no
C1 Te1 C13 C18 -66.59(14) no
C13 Te1 C1 C2 -49.00(13) no
C13 Te1 C1 C10 120.60(15) no
S9 P9 C9 C8 -147.04(11) no
S9 P9 C9 C10 24.19(19) no
S9 P9 C22 C23 -56.70(15) no
S9 P9 C22 C24 65.52(15) no
S9 P9 C25 C26 37.22(18) no
S9 P9 C25 C27 169.50(11) no
C9 P9 C22 C23 -178.37(13) no
C9 P9 C22 C24 -56.14(17) no
C22 P9 C9 C8 -28.90(17) no
C22 P9 C9 C10 142.33(17) no
C9 P9 C25 C26 162.77(14) no
C9 P9 C25 C27 -64.96(17) no
C25 P9 C9 C8 86.22(16) no
C25 P9 C9 C10 -102.55(18) no
C22 P9 C25 C26 -84.50(18) no
C22 P9 C25 C27 47.78(19) no
C25 P9 C22 C23 69.33(17) no
C25 P9 C22 C24 -168.45(14) no
Te1 C1 C2 C3 166.97(15) no
Te1 C1 C10 C5 -161.27(12) no
Te1 C1 C10 C9 16.9(3) no
C2 C1 C10 C5 7.8(3) no
C2 C1 C10 C9 -174.03(19) no
C10 C1 C2 C3 -3.4(3) no
C1 C2 C3 C4 -3.1(3) no
C2 C3 C4 C5 4.4(3) no
C2 C3 C4 C11 -174.9(2) no
C3 C4 C5 C6 -177.61(18) no
C3 C4 C5 C10 0.6(3) no
C3 C4 C11 C12 177.9(2) no
C5 C4 C11 C12 -1.4(2) no
C11 C4 C5 C6 1.8(2) no
C11 C4 C5 C10 180.00(17) no
C4 C5 C6 C7 177.54(17) no
C4 C5 C6 C12 -1.5(2) no
C4 C5 C10 C1 -6.7(3) no
C4 C5 C10 C9 174.84(18) no
C6 C5 C10 C1 171.27(18) no
C6 C5 C10 C9 -7.2(3) no
C10 C5 C6 C7 -0.7(3) no
C10 C5 C6 C12 -179.65(17) no
C5 C6 C7 C8 6.0(3) no
C5 C6 C12 C11 0.5(2) no
C7 C6 C12 C11 -178.3(2) no
C12 C6 C7 C8 -175.2(2) no
C6 C7 C8 C9 -3.3(4) no
C7 C8 C9 P9 167.0(2) no
C7 C8 C9 C10 -4.9(4) no
P9 C9 C10 C1 20.3(3) no
P9 C9 C10 C5 -161.48(13) no
C8 C9 C10 C1 -168.66(19) no
C8 C9 C10 C5 9.5(3) no
C4 C11 C12 C6 0.5(2) no
Te1 C13 C14 C15 174.10(12) no
Te1 C13 C14 C19 -4.9(3) no
Te1 C13 C18 C17 -173.89(11) no
Te1 C13 C18 C21 6.6(3) no
C14 C13 C18 C17 0.7(3) no
C14 C13 C18 C21 -178.81(17) no
C18 C13 C14 C15 -0.5(3) no
C18 C13 C14 C19 -179.53(17) no
C13 C14 C15 C16 -0.6(3) no
C19 C14 C15 C16 178.43(19) no
C14 C15 C16 C17 1.5(3) no
C14 C15 C16 C20 -177.59(18) no
C15 C16 C17 C18 -1.4(3) no
C20 C16 C17 C18 177.75(18) no
C16 C17 C18 C13 0.3(3) no
C16 C17 C18 C21 179.81(17) no
